data_4314856
loop_
_publ_author_name
'Kai-Ju Wei'
'Jia Ni'
'Yangzhong Liu'

_publ_contact_author_address
;
Department of Chemistry
University of Science and Technology of China
Hefei
P. R. China.
;
_publ_contact_author_email kjwei@ustc.edu.cn
_publ_contact_author_fax +86-551-3600874
_publ_contact_author_name 'Kai-Ju Wei'
_publ_section_title
;
 Heterobimetallic Metal-Complex Assemblies Constructed from the Flexible
 Arm-Like Ligand 1,1'-Bis[(3-pyridylamino)carbonyl]ferrocene: Structural
 Versatility in the Solid State
;
_journal_name_full 'Inorganic Chemistry'
_journal_page_first 1834
_journal_page_last 1848
_journal_paper_doi 10.1021/ic9021855
_journal_volume 49
_journal_year 2010
_chemical_formula_sum 'C44 H36 Br4 Fe2 Hg2 N8 O4'
_chemical_formula_weight 1573.33
_chemical_name_systematic
;
 ?
;
_space_group_IT_number 14
_symmetry_cell_setting monoclinic
_symmetry_space_group_name_Hall '-P 2ybc'
_symmetry_space_group_name_H-M 'P 1 21/c 1'
_atom_sites_solution_hydrogens geom
_atom_sites_solution_primary direct
_atom_sites_solution_secondary difmap
_audit_creation_method SHELXL-97
_cell_angle_alpha 90.00
_cell_angle_beta 112.5040(10)
_cell_angle_gamma 90.00
_cell_formula_units_Z 2
_cell_length_a 19.1194(11)
_cell_length_b 7.2281(4)
_cell_length_c 17.8588(10)
_cell_measurement_temperature 293(2)
_cell_volume 2280.1(2)
_computing_cell_refinement 'SAINT (Bruker, 2002)'
_computing_data_collection 'SMART (Bruker, 2002)'
_computing_data_reduction SAINT
_computing_molecular_graphics 'ORTEP-II (Johnson, 1976)'
_computing_publication_material SHELXL-97
_computing_structure_refinement 'SHELXL-97 (Sheldrick, 1997)'
_computing_structure_solution 'SHELXS-97 (Sheldrick, 1997)'
_diffrn_ambient_temperature 293(2)
_diffrn_measured_fraction_theta_full 0.956
_diffrn_measured_fraction_theta_max 0.956
_diffrn_measurement_device_type 'Bruker APEX area-dectector diffractometer'
_diffrn_measurement_method '\f and \w-scan'
_diffrn_radiation_monochromator graphite
_diffrn_radiation_source 'fine-focus sealed tube'
_diffrn_radiation_type MoK\a
_diffrn_radiation_wavelength 0.71073
_diffrn_reflns_av_R_equivalents 0.0309
_diffrn_reflns_av_sigmaI/netI 0.0424
_diffrn_reflns_limit_h_max 24
_diffrn_reflns_limit_h_min -23
_diffrn_reflns_limit_k_max 9
_diffrn_reflns_limit_k_min -9
_diffrn_reflns_limit_l_max 23
_diffrn_reflns_limit_l_min -20
_diffrn_reflns_number 13628
_diffrn_reflns_theta_full 27.87
_diffrn_reflns_theta_max 27.87
_diffrn_reflns_theta_min 1.15
_diffrn_standards_decay_% 0
_diffrn_standards_interval_count 0
_diffrn_standards_interval_time 0
_diffrn_standards_number 0
_exptl_absorpt_coefficient_mu 10.894
_exptl_absorpt_correction_T_max 0.4761
_exptl_absorpt_correction_T_min 0.1443
_exptl_absorpt_correction_type multi-scan
_exptl_absorpt_process_details 'SADABS (Bruker, 2002)'
_exptl_crystal_colour orange
_exptl_crystal_density_diffrn 2.292
_exptl_crystal_density_method 'not measured'
_exptl_crystal_description block
_exptl_crystal_F_000 1480
_exptl_crystal_size_max 0.29
_exptl_crystal_size_mid 0.24
_exptl_crystal_size_min 0.08
_refine_diff_density_max 0.811
_refine_diff_density_min -1.248
_refine_diff_density_rms 0.181
_refine_ls_extinction_method none
_refine_ls_goodness_of_fit_ref 1.030
_refine_ls_hydrogen_treatment constr
_refine_ls_matrix_type full
_refine_ls_number_parameters 289
_refine_ls_number_reflns 5199
_refine_ls_number_restraints 0
_refine_ls_restrained_S_all 1.030
_refine_ls_R_factor_all 0.0425
_refine_ls_R_factor_gt 0.0311
_refine_ls_shift/su_max 0.003
_refine_ls_shift/su_mean 0.000
_refine_ls_structure_factor_coef Fsqd
_refine_ls_weighting_details 'calc w=1/[\s^2^(Fo^2^)+(0.0456P)^2^+1.5000P] where P=(Fo^2^+2Fc^2^)/3'
_refine_ls_weighting_scheme calc
_refine_ls_wR_factor_gt 0.0749
_refine_ls_wR_factor_ref 0.0891
_reflns_number_gt 4264
_reflns_number_total 5199
_reflns_threshold_expression >2sigma(I)
_cod_data_source_file ic9021855_si_001_4.cif
_cod_data_source_block 6
_cod_depositor_comments
;
The following automatic conversions were performed:

'_symmetry_cell_setting' value 'Monoclinic' changed to 'monoclinic'
according to the built-in table from CIF Core dictionary named
'cif_core.dic' version 2.4.1 from
2010-06-29.

'_exptl_absorpt_correction_type' value 'Multi-scan'
changed to 'multi-scan' according to the built-in table from CIF Core
dictionary named 'cif_core.dic' version 2.4.1 from 2010-06-29.

Automatic conversion script
Id: cif_fix_values 1646 2011-03-28 12:23:43Z adriana 
;
_cod_database_code 4314856

loop_
_symmetry_equiv_pos_as_xyz
'x, y, z'
'-x, y+1/2, -z+1/2'
'-x, -y, -z'
'x, -y-1/2, z-1/2'

loop_
_atom_site_label
_atom_site_type_symbol
_atom_site_fract_x
_atom_site_fract_y
_atom_site_fract_z
_atom_site_U_iso_or_equiv
_atom_site_adp_type
_atom_site_occupancy
_atom_site_symmetry_multiplicity
_atom_site_calc_flag
_atom_site_refinement_flags
_atom_site_disorder_assembly
_atom_site_disorder_group
Hg1 Hg 0.354550(11) 0.89678(3) 1.144291(13) 0.04259(8) Uani 1 1 d . . .
Fe1 Fe 0.14391(3) 0.13292(8) 0.75477(4) 0.02650(14) Uani 1 1 d . . .
Br2 Br 0.35656(4) 1.23574(9) 1.11584(4) 0.05947(18) Uani 1 1 d . . .
Br1 Br 0.37126(4) 0.70423(10) 1.26535(4) 0.06638(19) Uani 1 1 d . . .
C10 C 0.2209(2) 0.3171(6) 0.7485(3) 0.0303(10) Uani 1 1 d . . .
C6 C 0.1512(3) 0.4085(5) 0.7370(3) 0.0301(10) Uani 1 1 d . . .
H6 H 0.1444 0.5078 0.7709 0.036 Uiso 1 1 calc R . .
C1 C 0.1181(3) 0.1008(6) 0.8544(3) 0.0346(10) Uani 1 1 d . . .
N1 N 0.1590(2) 0.3832(5) 0.9296(3) 0.0381(10) Uani 1 1 d . . .
H1 H 0.2002 0.3593 0.9226 0.046 Uiso 1 1 calc R . .
C7 C 0.0937(3) 0.3303(7) 0.6678(3) 0.0339(10) Uani 1 1 d . . .
H7 H 0.0401 0.3644 0.6461 0.041 Uiso 1 1 calc R . .
N2 N 0.2349(2) 0.7877(6) 1.0527(2) 0.0380(9) Uani 1 1 d . . .
C2 C 0.0619(3) 0.0114(7) 0.7855(3) 0.0386(11) Uani 1 1 d . . .
H2 H 0.0076 0.0387 0.7622 0.046 Uiso 1 1 calc R . .
C12 C 0.1579(3) 0.5479(7) 0.9706(3) 0.0316(10) Uani 1 1 d . . .
C5 C 0.1896(3) 0.0187(7) 0.8676(3) 0.0389(11) Uani 1 1 d . . .
H5 H 0.2382 0.0524 0.9103 0.047 Uiso 1 1 calc R . .
C18 C 0.5730(2) 0.7323(6) 1.1221(3) 0.0300(9) Uani 1 1 d . . .
N3 N 0.6450(2) 0.7218(5) 1.1842(2) 0.0337(9) Uani 1 1 d . . .
H3N H 0.6491 0.7628 1.2308 0.040 Uiso 1 1 calc R . .
C4 C 0.1782(3) -0.1203(6) 0.8082(4) 0.0452(13) Uani 1 1 d . . .
H4 H 0.2175 -0.1987 0.8022 0.054 Uiso 1 1 calc R . .
C13 C 0.2274(3) 0.6308(6) 1.0123(3) 0.0341(10) Uani 1 1 d . . .
H13 H 0.2708 0.5733 1.0119 0.041 Uiso 1 1 calc R . .
C17 C 0.7090(3) 0.6541(6) 1.1787(3) 0.0288(9) Uani 1 1 d . . .
C8 C 0.1275(3) 0.1914(7) 0.6365(3) 0.0387(11) Uani 1 1 d . . .
H8 H 0.1007 0.1123 0.5897 0.046 Uiso 1 1 calc R . .
C16 C 0.0942(3) 0.6324(7) 0.9720(3) 0.0406(12) Uani 1 1 d . . .
H16 H 0.0467 0.5807 0.9447 0.049 Uiso 1 1 calc R . .
C14 C 0.1724(3) 0.8705(7) 1.0534(4) 0.0463(13) Uani 1 1 d . . .
H14 H 0.1770 0.9819 1.0809 0.056 Uiso 1 1 calc R . .
C20 C 0.4286(3) 0.7733(8) 1.0123(3) 0.0486(13) Uani 1 1 d . . .
H20 H 0.3793 0.7864 0.9746 0.058 Uiso 1 1 calc R . .
C22 C 0.5588(3) 0.7262(8) 1.0407(3) 0.0473(13) Uani 1 1 d . . .
H22 H 0.5983 0.7091 1.0232 0.057 Uiso 1 1 calc R . .
C19 C 0.5119(3) 0.7613(7) 1.1445(3) 0.0394(11) Uani 1 1 d . . .
H19 H 0.5204 0.7664 1.1993 0.047 Uiso 1 1 calc R . .
C9 C 0.2058(3) 0.1807(7) 0.6855(3) 0.0348(10) Uani 1 1 d . . .
H9 H 0.2427 0.0965 0.6779 0.042 Uiso 1 1 calc R . .
C15 C 0.1018(3) 0.7945(8) 1.0143(4) 0.0500(14) Uani 1 1 d . . .
H15 H 0.0593 0.8528 1.0166 0.060 Uiso 1 1 calc R . .
C3 C 0.1002(3) -0.1236(6) 0.7579(4) 0.0453(13) Uani 1 1 d . . .
H3 H 0.0766 -0.2049 0.7110 0.054 Uiso 1 1 calc R . .
C21 C 0.4857(3) 0.7453(9) 0.9850(3) 0.0544(15) Uani 1 1 d . . .
H21 H 0.4752 0.7394 0.9297 0.065 Uiso 1 1 calc R . .
N4 N 0.4408(2) 0.7823(6) 1.0898(3) 0.0433(10) Uani 1 1 d . . .
O1 O 0.0420(2) 0.2668(6) 0.9091(2) 0.0519(10) Uani 1 1 d . . .
C11 C 0.1020(3) 0.2566(6) 0.8995(3) 0.0331(10) Uani 1 1 d . . .
O2 O 0.70976(19) 0.5765(5) 1.1180(2) 0.0412(9) Uani 1 1 d . . .

loop_
_atom_site_aniso_label
_atom_site_aniso_U_11
_atom_site_aniso_U_22
_atom_site_aniso_U_33
_atom_site_aniso_U_23
_atom_site_aniso_U_13
_atom_site_aniso_U_12
Hg1 0.02967(12) 0.05176(14) 0.04328(14) 0.00019(9) 0.01055(9) 0.00374(8)
Fe1 0.0229(3) 0.0230(3) 0.0338(4) -0.0036(2) 0.0110(3) -0.0026(2)
Br2 0.0803(5) 0.0531(3) 0.0622(4) 0.0127(3) 0.0464(4) 0.0127(3)
Br1 0.0818(5) 0.0632(4) 0.0434(4) 0.0069(3) 0.0119(3) -0.0104(3)
C10 0.024(2) 0.032(2) 0.038(3) -0.001(2) 0.015(2) -0.0046(18)
C6 0.029(2) 0.023(2) 0.040(3) 0.0028(18) 0.015(2) 0.0015(17)
C1 0.032(2) 0.033(2) 0.040(3) 0.003(2) 0.015(2) -0.0092(19)
N1 0.027(2) 0.047(2) 0.044(3) -0.0109(19) 0.0182(19) -0.0033(17)
C7 0.023(2) 0.042(2) 0.034(3) 0.003(2) 0.0066(19) 0.0006(19)
N2 0.028(2) 0.044(2) 0.035(2) -0.0071(19) 0.0042(17) 0.0058(17)
C2 0.030(2) 0.038(3) 0.052(3) -0.004(2) 0.019(2) -0.011(2)
C12 0.029(2) 0.042(2) 0.024(2) -0.0014(19) 0.0095(19) 0.0004(19)
C5 0.032(3) 0.032(2) 0.049(3) 0.012(2) 0.011(2) 0.000(2)
C18 0.026(2) 0.033(2) 0.030(2) -0.0024(19) 0.0084(19) -0.0006(18)
N3 0.027(2) 0.045(2) 0.030(2) -0.0071(17) 0.0113(16) 0.0019(17)
C4 0.043(3) 0.020(2) 0.068(4) 0.004(2) 0.017(3) 0.003(2)
C13 0.026(2) 0.044(3) 0.032(3) -0.001(2) 0.010(2) 0.0086(19)
C17 0.026(2) 0.027(2) 0.037(3) -0.0027(18) 0.017(2) -0.0027(17)
C8 0.032(3) 0.053(3) 0.030(3) -0.005(2) 0.010(2) -0.004(2)
C16 0.021(2) 0.054(3) 0.044(3) -0.001(2) 0.009(2) 0.006(2)
C14 0.039(3) 0.047(3) 0.050(3) -0.013(2) 0.013(3) 0.011(2)
C20 0.033(3) 0.070(4) 0.034(3) -0.004(3) 0.002(2) 0.005(3)
C22 0.040(3) 0.066(4) 0.038(3) -0.001(3) 0.017(2) 0.007(3)
C19 0.030(3) 0.055(3) 0.031(3) -0.004(2) 0.010(2) 0.005(2)
C9 0.029(2) 0.041(2) 0.037(3) -0.009(2) 0.016(2) -0.002(2)
C15 0.029(3) 0.060(3) 0.059(4) -0.010(3) 0.014(3) 0.014(2)
C3 0.047(3) 0.029(2) 0.056(4) -0.006(2) 0.016(3) -0.013(2)
C21 0.046(3) 0.087(4) 0.028(3) 0.000(3) 0.010(2) 0.013(3)
N4 0.027(2) 0.055(3) 0.047(3) -0.004(2) 0.0121(19) 0.0048(19)
O1 0.0314(19) 0.069(3) 0.063(3) -0.011(2) 0.0266(19) -0.0099(18)
C11 0.028(2) 0.040(2) 0.030(3) 0.005(2) 0.011(2) -0.0005(19)
O2 0.0263(17) 0.053(2) 0.046(2) -0.0207(17) 0.0159(16) -0.0054(15)

loop_
_atom_type_symbol
_atom_type_description
_atom_type_scat_dispersion_real
_atom_type_scat_dispersion_imag
_atom_type_scat_source
C C 0.0033 0.0016 'International Tables Vol C Tables 4.2.6.8 and 6.1.1.4'
H H 0.0000 0.0000 'International Tables Vol C Tables 4.2.6.8 and 6.1.1.4'
N N 0.0061 0.0033 'International Tables Vol C Tables 4.2.6.8 and 6.1.1.4'
O O 0.0106 0.0060 'International Tables Vol C Tables 4.2.6.8 and 6.1.1.4'
Fe Fe 0.3463 0.8444 'International Tables Vol C Tables 4.2.6.8 and 6.1.1.4'
Br Br -0.2901 2.4595 'International Tables Vol C Tables 4.2.6.8 and 6.1.1.4'
Hg Hg -2.3894 9.2266 'International Tables Vol C Tables 4.2.6.8 and 6.1.1.4'

loop_
_geom_angle_atom_site_label_1
_geom_angle_atom_site_label_2
_geom_angle_atom_site_label_3
_geom_angle
_geom_angle_site_symmetry_1
_geom_angle_site_symmetry_3
_geom_angle_publ_flag
N4 Hg1 N2 103.85(14) . . ?
N4 Hg1 Br1 106.53(12) . . ?
N2 Hg1 Br1 100.49(11) . . ?
N4 Hg1 Br2 101.06(11) . . ?
N2 Hg1 Br2 105.65(10) . . ?
Br1 Hg1 Br2 135.79(2) . . ?
C10 Fe1 C6 41.35(18) . . ?
C10 Fe1 C1 123.37(19) . . ?
C6 Fe1 C1 107.66(19) . . ?
C10 Fe1 C5 106.0(2) . . ?
C6 Fe1 C5 121.5(2) . . ?
C1 Fe1 C5 40.9(2) . . ?
C10 Fe1 C9 41.48(18) . . ?
C6 Fe1 C9 69.42(19) . . ?
C1 Fe1 C9 160.1(2) . . ?
C5 Fe1 C9 122.6(2) . . ?
C10 Fe1 C3 156.1(2) . . ?
C6 Fe1 C3 161.4(2) . . ?
C1 Fe1 C3 68.5(2) . . ?
C5 Fe1 C3 68.3(2) . . ?
C9 Fe1 C3 120.5(2) . . ?
C10 Fe1 C2 161.31(19) . . ?
C6 Fe1 C2 124.66(19) . . ?
C1 Fe1 C2 41.3(2) . . ?
C5 Fe1 C2 69.1(2) . . ?
C9 Fe1 C2 156.4(2) . . ?
C3 Fe1 C2 40.5(2) . . ?
C10 Fe1 C4 120.3(2) . . ?
C6 Fe1 C4 156.8(2) . . ?
C1 Fe1 C4 68.4(2) . . ?
C5 Fe1 C4 40.5(2) . . ?
C9 Fe1 C4 106.0(2) . . ?
C3 Fe1 C4 40.4(2) . . ?
C2 Fe1 C4 68.5(2) . . ?
C10 Fe1 C7 68.89(19) . . ?
C6 Fe1 C7 40.66(19) . . ?
C1 Fe1 C7 122.79(19) . . ?
C5 Fe1 C7 158.0(2) . . ?
C9 Fe1 C7 68.63(19) . . ?
C3 Fe1 C7 125.0(2) . . ?
C2 Fe1 C7 108.5(2) . . ?
C4 Fe1 C7 160.7(2) . . ?
C10 Fe1 C8 68.6(2) . . ?
C6 Fe1 C8 68.3(2) . . ?
C1 Fe1 C8 158.3(2) . . ?
C5 Fe1 C8 159.6(2) . . ?
C9 Fe1 C8 40.46(19) . . ?
C3 Fe1 C8 108.2(2) . . ?
C2 Fe1 C8 122.2(2) . . ?
C4 Fe1 C8 123.8(2) . . ?
C7 Fe1 C8 40.3(2) . . ?
C6 C10 C9 107.9(4) . . ?
C6 C10 C17 122.7(4) . 3_667 ?
C9 C10 C17 128.7(4) . 3_667 ?
C6 C10 Fe1 69.7(2) . . ?
C9 C10 Fe1 70.1(3) . . ?
C17 C10 Fe1 118.5(3) 3_667 . ?
C7 C6 C10 108.0(4) . . ?
C7 C6 Fe1 70.7(3) . . ?
C10 C6 Fe1 68.9(2) . . ?
C7 C6 H6 126.0 . . ?
C10 C6 H6 126.0 . . ?
Fe1 C6 H6 126.0 . . ?
C5 C1 C2 108.1(4) . . ?
C5 C1 C11 127.7(5) . . ?
C2 C1 C11 124.1(4) . . ?
C5 C1 Fe1 69.8(3) . . ?
C2 C1 Fe1 69.9(3) . . ?
C11 C1 Fe1 123.9(3) . . ?
C11 N1 C12 127.2(4) . . ?
C11 N1 H1 116.4 . . ?
C12 N1 H1 116.4 . . ?
C8 C7 C6 107.9(4) . . ?
C8 C7 Fe1 69.9(3) . . ?
C6 C7 Fe1 68.7(3) . . ?
C8 C7 H7 126.1 . . ?
C6 C7 H7 126.1 . . ?
Fe1 C7 H7 126.1 . . ?
C13 N2 C14 118.5(4) . . ?
C13 N2 Hg1 122.3(3) . . ?
C14 N2 Hg1 118.1(3) . . ?
C3 C2 C1 106.8(5) . . ?
C3 C2 Fe1 69.6(3) . . ?
C1 C2 Fe1 68.8(3) . . ?
C3 C2 H2 126.6 . . ?
C1 C2 H2 126.6 . . ?
Fe1 C2 H2 126.6 . . ?
C16 C12 C13 118.2(4) . . ?
C16 C12 N1 125.4(4) . . ?
C13 C12 N1 116.4(4) . . ?
C4 C5 C1 107.9(5) . . ?
C4 C5 Fe1 70.2(3) . . ?
C1 C5 Fe1 69.3(3) . . ?
C4 C5 H5 126.0 . . ?
C1 C5 H5 126.0 . . ?
Fe1 C5 H5 126.0 . . ?
C22 C18 C19 117.5(4) . . ?
C22 C18 N3 124.8(4) . . ?
C19 C18 N3 117.6(4) . . ?
C17 N3 C18 127.2(4) . . ?
C17 N3 H3N 116.4 . . ?
C18 N3 H3N 116.4 . . ?
C3 C4 C5 108.1(5) . . ?
C3 C4 Fe1 69.5(3) . . ?
C5 C4 Fe1 69.3(3) . . ?
C3 C4 H4 126.0 . . ?
C5 C4 H4 126.0 . . ?
Fe1 C4 H4 126.0 . . ?
N2 C13 C12 123.1(4) . . ?
N2 C13 H13 118.5 . . ?
C12 C13 H13 118.5 . . ?
O2 C17 N3 123.1(4) . . ?
O2 C17 C10 121.9(4) . 3_667 ?
N3 C17 C10 115.1(4) . 3_667 ?
C7 C8 C9 109.1(4) . . ?
C7 C8 Fe1 69.8(3) . . ?
C9 C8 Fe1 69.2(3) . . ?
C7 C8 H8 125.4 . . ?
C9 C8 H8 125.4 . . ?
Fe1 C8 H8 125.4 . . ?
C12 C16 C15 119.0(5) . . ?
C12 C16 H16 120.5 . . ?
C15 C16 H16 120.5 . . ?
N2 C14 C15 121.5(5) . . ?
N2 C14 H14 119.2 . . ?
C15 C14 H14 119.2 . . ?
N4 C20 C21 122.6(5) . . ?
N4 C20 H20 118.7 . . ?
C21 C20 H20 118.7 . . ?
C18 C22 C21 119.7(5) . . ?
C18 C22 H22 120.2 . . ?
C21 C22 H22 120.2 . . ?
N4 C19 C18 122.4(5) . . ?
N4 C19 H19 118.8 . . ?
C18 C19 H19 118.8 . . ?
C8 C9 C10 107.1(4) . . ?
C8 C9 Fe1 70.3(3) . . ?
C10 C9 Fe1 68.4(2) . . ?
C8 C9 H9 126.4 . . ?
C10 C9 H9 126.4 . . ?
Fe1 C9 H9 126.4 . . ?
C16 C15 C14 119.8(5) . . ?
C16 C15 H15 120.1 . . ?
C14 C15 H15 120.1 . . ?
C4 C3 C2 109.1(5) . . ?
C4 C3 Fe1 70.1(3) . . ?
C2 C3 Fe1 69.9(3) . . ?
C4 C3 H3 125.4 . . ?
C2 C3 H3 125.4 . . ?
Fe1 C3 H3 125.4 . . ?
C20 C21 C22 119.0(5) . . ?
C20 C21 H21 120.5 . . ?
C22 C21 H21 120.5 . . ?
C20 N4 C19 118.8(4) . . ?
C20 N4 Hg1 125.5(3) . . ?
C19 N4 Hg1 114.3(3) . . ?
O1 C11 N1 123.6(4) . . ?
O1 C11 C1 121.5(4) . . ?
N1 C11 C1 114.9(4) . . ?

loop_
_geom_bond_atom_site_label_1
_geom_bond_atom_site_label_2
_geom_bond_distance
_geom_bond_site_symmetry_2
_geom_bond_publ_flag
Hg1 N4 2.362(4) . ?
Hg1 N2 2.380(4) . ?
Hg1 Br1 2.4868(7) . ?
Hg1 Br2 2.5054(7) . ?
Fe1 C10 2.020(4) . ?
Fe1 C6 2.030(4) . ?
Fe1 C1 2.033(5) . ?
Fe1 C5 2.039(5) . ?
Fe1 C9 2.042(5) . ?
Fe1 C3 2.043(5) . ?
Fe1 C2 2.047(4) . ?
Fe1 C4 2.052(5) . ?
Fe1 C7 2.056(5) . ?
Fe1 C8 2.057(5) . ?
C10 C6 1.430(6) . ?
C10 C9 1.439(6) . ?
C10 C17 1.482(6) 3_667 ?
C6 C7 1.420(7) . ?
C6 H6 0.9800 . ?
C1 C5 1.424(7) . ?
C1 C2 1.440(7) . ?
C1 C11 1.484(7) . ?
N1 C11 1.366(6) . ?
N1 C12 1.402(6) . ?
N1 H1 0.8600 . ?
C7 C8 1.419(7) . ?
C7 H7 0.9800 . ?
N2 C13 1.322(6) . ?
N2 C14 1.340(6) . ?
C2 C3 1.417(7) . ?
C2 H2 0.9800 . ?
C12 C16 1.371(6) . ?
C12 C13 1.387(7) . ?
C5 C4 1.417(8) . ?
C5 H5 0.9800 . ?
C18 C22 1.375(7) . ?
C18 C19 1.387(6) . ?
C18 N3 1.401(6) . ?
N3 C17 1.355(5) . ?
N3 H3N 0.8600 . ?
C4 C3 1.415(8) . ?
C4 H4 0.9800 . ?
C13 H13 0.9300 . ?
C17 O2 1.225(5) . ?
C17 C10 1.482(6) 3_667 ?
C8 C9 1.418(7) . ?
C8 H8 0.9800 . ?
C16 C15 1.372(7) . ?
C16 H16 0.9300 . ?
C14 C15 1.375(8) . ?
C14 H14 0.9300 . ?
C20 N4 1.313(7) . ?
C20 C21 1.370(7) . ?
C20 H20 0.9300 . ?
C22 C21 1.378(8) . ?
C22 H22 0.9300 . ?
C19 N4 1.345(6) . ?
C19 H19 0.9300 . ?
C9 H9 0.9800 . ?
C15 H15 0.9300 . ?
C3 H3 0.9800 . ?
C21 H21 0.9300 . ?
O1 C11 1.226(5) . ?

loop_
_geom_torsion_atom_site_label_1
_geom_torsion_atom_site_label_2
_geom_torsion_atom_site_label_3
_geom_torsion_atom_site_label_4
_geom_torsion
_geom_torsion_site_symmetry_1
_geom_torsion_site_symmetry_2
_geom_torsion_site_symmetry_3
_geom_torsion_site_symmetry_4
_geom_torsion_publ_flag
C1 Fe1 C10 C6 -78.6(3) . . . . ?
C5 Fe1 C10 C6 -119.8(3) . . . . ?
C9 Fe1 C10 C6 118.8(4) . . . . ?
C3 Fe1 C10 C6 167.7(5) . . . . ?
C2 Fe1 C10 C6 -47.7(7) . . . . ?
C4 Fe1 C10 C6 -161.4(3) . . . . ?
C7 Fe1 C10 C6 37.6(3) . . . . ?
C8 Fe1 C10 C6 81.0(3) . . . . ?
C6 Fe1 C10 C9 -118.8(4) . . . . ?
C1 Fe1 C10 C9 162.6(3) . . . . ?
C5 Fe1 C10 C9 121.4(3) . . . . ?
C3 Fe1 C10 C9 48.9(7) . . . . ?
C2 Fe1 C10 C9 -166.5(6) . . . . ?
C4 Fe1 C10 C9 79.8(4) . . . . ?
C7 Fe1 C10 C9 -81.2(3) . . . . ?
C8 Fe1 C10 C9 -37.8(3) . . . . ?
C6 Fe1 C10 C17 117.1(4) . . . 3_667 ?
C1 Fe1 C10 C17 38.5(4) . . . 3_667 ?
C5 Fe1 C10 C17 -2.7(4) . . . 3_667 ?
C9 Fe1 C10 C17 -124.1(5) . . . 3_667 ?
C3 Fe1 C10 C17 -75.2(7) . . . 3_667 ?
C2 Fe1 C10 C17 69.4(7) . . . 3_667 ?
C4 Fe1 C10 C17 -44.3(4) . . . 3_667 ?
C7 Fe1 C10 C17 154.7(4) . . . 3_667 ?
C8 Fe1 C10 C17 -161.9(4) . . . 3_667 ?
C9 C10 C6 C7 -0.1(5) . . . . ?
C17 C10 C6 C7 -171.6(4) 3_667 . . . ?
Fe1 C10 C6 C7 -60.1(3) . . . . ?
C9 C10 C6 Fe1 60.0(3) . . . . ?
C17 C10 C6 Fe1 -111.5(4) 3_667 . . . ?
C10 Fe1 C6 C7 119.1(4) . . . . ?
C1 Fe1 C6 C7 -120.1(3) . . . . ?
C5 Fe1 C6 C7 -162.8(3) . . . . ?
C9 Fe1 C6 C7 80.8(3) . . . . ?
C3 Fe1 C6 C7 -45.2(8) . . . . ?
C2 Fe1 C6 C7 -77.6(3) . . . . ?
C4 Fe1 C6 C7 163.5(5) . . . . ?
C8 Fe1 C6 C7 37.3(3) . . . . ?
C1 Fe1 C6 C10 120.8(3) . . . . ?
C5 Fe1 C6 C10 78.1(3) . . . . ?
C9 Fe1 C6 C10 -38.3(3) . . . . ?
C3 Fe1 C6 C10 -164.3(6) . . . . ?
C2 Fe1 C6 C10 163.3(3) . . . . ?
C4 Fe1 C6 C10 44.4(7) . . . . ?
C7 Fe1 C6 C10 -119.1(4) . . . . ?
C8 Fe1 C6 C10 -81.8(3) . . . . ?
C10 Fe1 C1 C5 -75.2(3) . . . . ?
C6 Fe1 C1 C5 -118.0(3) . . . . ?
C9 Fe1 C1 C5 -39.8(7) . . . . ?
C3 Fe1 C1 C5 81.3(3) . . . . ?
C2 Fe1 C1 C5 119.2(4) . . . . ?
C4 Fe1 C1 C5 37.6(3) . . . . ?
C7 Fe1 C1 C5 -160.1(3) . . . . ?
C8 Fe1 C1 C5 166.4(5) . . . . ?
C10 Fe1 C1 C2 165.6(3) . . . . ?
C6 Fe1 C1 C2 122.8(3) . . . . ?
C5 Fe1 C1 C2 -119.2(4) . . . . ?
C9 Fe1 C1 C2 -159.0(5) . . . . ?
C3 Fe1 C1 C2 -37.9(3) . . . . ?
C4 Fe1 C1 C2 -81.5(3) . . . . ?
C7 Fe1 C1 C2 80.7(3) . . . . ?
C8 Fe1 C1 C2 47.2(6) . . . . ?
C10 Fe1 C1 C11 47.3(5) . . . . ?
C6 Fe1 C1 C11 4.5(5) . . . . ?
C5 Fe1 C1 C11 122.5(5) . . . . ?
C9 Fe1 C1 C11 82.7(7) . . . . ?
C3 Fe1 C1 C11 -156.2(5) . . . . ?
C2 Fe1 C1 C11 -118.3(5) . . . . ?
C4 Fe1 C1 C11 160.2(5) . . . . ?
C7 Fe1 C1 C11 -37.6(5) . . . . ?
C8 Fe1 C1 C11 -71.0(7) . . . . ?
C10 C6 C7 C8 0.0(5) . . . . ?
Fe1 C6 C7 C8 -59.1(3) . . . . ?
C10 C6 C7 Fe1 59.0(3) . . . . ?
C10 Fe1 C7 C8 81.4(3) . . . . ?
C6 Fe1 C7 C8 119.6(4) . . . . ?
C1 Fe1 C7 C8 -161.7(3) . . . . ?
C5 Fe1 C7 C8 161.8(5) . . . . ?
C9 Fe1 C7 C8 36.7(3) . . . . ?
C3 Fe1 C7 C8 -76.4(4) . . . . ?
C2 Fe1 C7 C8 -118.3(3) . . . . ?
C4 Fe1 C7 C8 -40.7(7) . . . . ?
C10 Fe1 C7 C6 -38.2(3) . . . . ?
C1 Fe1 C7 C6 78.7(3) . . . . ?
C5 Fe1 C7 C6 42.2(6) . . . . ?
C9 Fe1 C7 C6 -82.9(3) . . . . ?
C3 Fe1 C7 C6 164.0(3) . . . . ?
C2 Fe1 C7 C6 122.1(3) . . . . ?
C4 Fe1 C7 C6 -160.3(6) . . . . ?
C8 Fe1 C7 C6 -119.6(4) . . . . ?
N4 Hg1 N2 C13 30.7(4) . . . . ?
Br1 Hg1 N2 C13 -79.4(4) . . . . ?
Br2 Hg1 N2 C13 136.6(4) . . . . ?
N4 Hg1 N2 C14 -161.6(4) . . . . ?
Br1 Hg1 N2 C14 88.3(4) . . . . ?
Br2 Hg1 N2 C14 -55.7(4) . . . . ?
C5 C1 C2 C3 -0.1(5) . . . . ?
C11 C1 C2 C3 177.5(4) . . . . ?
Fe1 C1 C2 C3 59.4(3) . . . . ?
C5 C1 C2 Fe1 -59.5(3) . . . . ?
C11 C1 C2 Fe1 118.0(4) . . . . ?
C10 Fe1 C2 C3 -158.8(6) . . . . ?
C6 Fe1 C2 C3 164.7(3) . . . . ?
C1 Fe1 C2 C3 -118.4(5) . . . . ?
C5 Fe1 C2 C3 -80.6(4) . . . . ?
C9 Fe1 C2 C3 43.8(7) . . . . ?
C4 Fe1 C2 C3 -37.0(4) . . . . ?
C7 Fe1 C2 C3 122.6(3) . . . . ?
C8 Fe1 C2 C3 80.3(4) . . . . ?
C10 Fe1 C2 C1 -40.4(8) . . . . ?
C6 Fe1 C2 C1 -76.9(4) . . . . ?
C5 Fe1 C2 C1 37.8(3) . . . . ?
C9 Fe1 C2 C1 162.2(5) . . . . ?
C3 Fe1 C2 C1 118.4(5) . . . . ?
C4 Fe1 C2 C1 81.3(3) . . . . ?
C7 Fe1 C2 C1 -119.0(3) . . . . ?
C8 Fe1 C2 C1 -161.3(3) . . . . ?
C11 N1 C12 C16 -15.7(8) . . . . ?
C11 N1 C12 C13 164.8(5) . . . . ?
C2 C1 C5 C4 -0.2(6) . . . . ?
C11 C1 C5 C4 -177.7(4) . . . . ?
Fe1 C1 C5 C4 -59.8(4) . . . . ?
C2 C1 C5 Fe1 59.6(3) . . . . ?
C11 C1 C5 Fe1 -117.9(5) . . . . ?
C10 Fe1 C5 C4 -118.1(3) . . . . ?
C6 Fe1 C5 C4 -160.4(3) . . . . ?
C1 Fe1 C5 C4 119.1(4) . . . . ?
C9 Fe1 C5 C4 -76.0(3) . . . . ?
C3 Fe1 C5 C4 37.3(3) . . . . ?
C2 Fe1 C5 C4 81.0(3) . . . . ?
C7 Fe1 C5 C4 168.7(5) . . . . ?
C8 Fe1 C5 C4 -46.6(7) . . . . ?
C10 Fe1 C5 C1 122.8(3) . . . . ?
C6 Fe1 C5 C1 80.6(3) . . . . ?
C9 Fe1 C5 C1 165.0(3) . . . . ?
C3 Fe1 C5 C1 -81.8(3) . . . . ?
C2 Fe1 C5 C1 -38.1(3) . . . . ?
C4 Fe1 C5 C1 -119.1(4) . . . . ?
C7 Fe1 C5 C1 49.7(6) . . . . ?
C8 Fe1 C5 C1 -165.6(5) . . . . ?
C22 C18 N3 C17 -19.9(8) . . . . ?
C19 C18 N3 C17 163.8(5) . . . . ?
C1 C5 C4 C3 0.5(6) . . . . ?
Fe1 C5 C4 C3 -58.8(4) . . . . ?
C1 C5 C4 Fe1 59.2(3) . . . . ?
C10 Fe1 C4 C3 -161.3(3) . . . . ?
C6 Fe1 C4 C3 166.4(5) . . . . ?
C1 Fe1 C4 C3 81.7(4) . . . . ?
C5 Fe1 C4 C3 119.7(5) . . . . ?
C9 Fe1 C4 C3 -118.5(4) . . . . ?
C2 Fe1 C4 C3 37.1(3) . . . . ?
C7 Fe1 C4 C3 -47.5(8) . . . . ?
C8 Fe1 C4 C3 -78.0(4) . . . . ?
C10 Fe1 C4 C5 79.0(3) . . . . ?
C6 Fe1 C4 C5 46.6(7) . . . . ?
C1 Fe1 C4 C5 -38.0(3) . . . . ?
C9 Fe1 C4 C5 121.7(3) . . . . ?
C3 Fe1 C4 C5 -119.7(5) . . . . ?
C2 Fe1 C4 C5 -82.6(3) . . . . ?
C7 Fe1 C4 C5 -167.2(5) . . . . ?
C8 Fe1 C4 C5 162.2(3) . . . . ?
C14 N2 C13 C12 0.1(8) . . . . ?
Hg1 N2 C13 C12 167.8(4) . . . . ?
C16 C12 C13 N2 -0.5(7) . . . . ?
N1 C12 C13 N2 179.0(4) . . . . ?
C18 N3 C17 O2 -6.7(7) . . . . ?
C18 N3 C17 C10 172.4(4) . . . 3_667 ?
C6 C7 C8 C9 0.2(6) . . . . ?
Fe1 C7 C8 C9 -58.1(4) . . . . ?
C6 C7 C8 Fe1 58.3(3) . . . . ?
C10 Fe1 C8 C7 -82.2(3) . . . . ?
C6 Fe1 C8 C7 -37.6(3) . . . . ?
C1 Fe1 C8 C7 45.7(6) . . . . ?
C5 Fe1 C8 C7 -160.5(5) . . . . ?
C9 Fe1 C8 C7 -120.9(4) . . . . ?
C3 Fe1 C8 C7 123.0(3) . . . . ?
C2 Fe1 C8 C7 80.7(3) . . . . ?
C4 Fe1 C8 C7 164.9(3) . . . . ?
C10 Fe1 C8 C9 38.7(3) . . . . ?
C6 Fe1 C8 C9 83.3(3) . . . . ?
C1 Fe1 C8 C9 166.6(4) . . . . ?
C5 Fe1 C8 C9 -39.6(7) . . . . ?
C3 Fe1 C8 C9 -116.1(3) . . . . ?
C2 Fe1 C8 C9 -158.5(3) . . . . ?
C4 Fe1 C8 C9 -74.2(4) . . . . ?
C7 Fe1 C8 C9 120.9(4) . . . . ?
C13 C12 C16 C15 0.0(8) . . . . ?
N1 C12 C16 C15 -179.5(5) . . . . ?
C13 N2 C14 C15 0.9(9) . . . . ?
Hg1 N2 C14 C15 -167.3(5) . . . . ?
C19 C18 C22 C21 -1.1(8) . . . . ?
N3 C18 C22 C21 -177.4(6) . . . . ?
C22 C18 C19 N4 0.3(8) . . . . ?
N3 C18 C19 N4 176.8(5) . . . . ?
C7 C8 C9 C10 -0.3(6) . . . . ?
Fe1 C8 C9 C10 -58.8(3) . . . . ?
C7 C8 C9 Fe1 58.5(4) . . . . ?
C6 C10 C9 C8 0.3(5) . . . . ?
C17 C10 C9 C8 171.1(4) 3_667 . . . ?
Fe1 C10 C9 C8 60.0(3) . . . . ?
C6 C10 C9 Fe1 -59.7(3) . . . . ?
C17 C10 C9 Fe1 111.1(5) 3_667 . . . ?
C10 Fe1 C9 C8 -118.5(4) . . . . ?
C6 Fe1 C9 C8 -80.3(3) . . . . ?
C1 Fe1 C9 C8 -165.4(5) . . . . ?
C5 Fe1 C9 C8 164.7(3) . . . . ?
C3 Fe1 C9 C8 82.3(4) . . . . ?
C2 Fe1 C9 C8 50.8(6) . . . . ?
C4 Fe1 C9 C8 123.7(3) . . . . ?
C7 Fe1 C9 C8 -36.6(3) . . . . ?
C6 Fe1 C9 C10 38.2(3) . . . . ?
C1 Fe1 C9 C10 -46.9(7) . . . . ?
C5 Fe1 C9 C10 -76.8(3) . . . . ?
C3 Fe1 C9 C10 -159.2(3) . . . . ?
C2 Fe1 C9 C10 169.3(5) . . . . ?
C4 Fe1 C9 C10 -117.8(3) . . . . ?
C7 Fe1 C9 C10 81.9(3) . . . . ?
C8 Fe1 C9 C10 118.5(4) . . . . ?
C12 C16 C15 C14 1.0(9) . . . . ?
N2 C14 C15 C16 -1.5(10) . . . . ?
C5 C4 C3 C2 -0.5(6) . . . . ?
Fe1 C4 C3 C2 -59.2(4) . . . . ?
C5 C4 C3 Fe1 58.7(3) . . . . ?
C1 C2 C3 C4 0.4(6) . . . . ?
Fe1 C2 C3 C4 59.3(4) . . . . ?
C1 C2 C3 Fe1 -59.0(3) . . . . ?
C10 Fe1 C3 C4 43.2(7) . . . . ?
C6 Fe1 C3 C4 -163.0(6) . . . . ?
C1 Fe1 C3 C4 -81.6(4) . . . . ?
C5 Fe1 C3 C4 -37.4(3) . . . . ?
C9 Fe1 C3 C4 78.6(4) . . . . ?
C2 Fe1 C3 C4 -120.2(5) . . . . ?
C7 Fe1 C3 C4 162.7(3) . . . . ?
C8 Fe1 C3 C4 121.2(4) . . . . ?
C10 Fe1 C3 C2 163.4(5) . . . . ?
C6 Fe1 C3 C2 -42.8(9) . . . . ?
C1 Fe1 C3 C2 38.6(3) . . . . ?
C5 Fe1 C3 C2 82.8(4) . . . . ?
C9 Fe1 C3 C2 -161.2(3) . . . . ?
C4 Fe1 C3 C2 120.2(5) . . . . ?
C7 Fe1 C3 C2 -77.1(4) . . . . ?
C8 Fe1 C3 C2 -118.6(3) . . . . ?
N4 C20 C21 C22 -0.1(10) . . . . ?
C18 C22 C21 C20 1.0(10) . . . . ?
C21 C20 N4 C19 -0.7(9) . . . . ?
C21 C20 N4 Hg1 164.9(5) . . . . ?
C18 C19 N4 C20 0.7(8) . . . . ?
C18 C19 N4 Hg1 -166.6(4) . . . . ?
N2 Hg1 N4 C20 38.8(5) . . . . ?
Br1 Hg1 N4 C20 144.4(5) . . . . ?
Br2 Hg1 N4 C20 -70.5(5) . . . . ?
N2 Hg1 N4 C19 -154.9(4) . . . . ?
Br1 Hg1 N4 C19 -49.4(4) . . . . ?
Br2 Hg1 N4 C19 95.7(4) . . . . ?
C12 N1 C11 O1 -4.5(8) . . . . ?
C12 N1 C11 C1 176.4(5) . . . . ?
C5 C1 C11 O1 -148.1(5) . . . . ?
C2 C1 C11 O1 34.8(7) . . . . ?
Fe1 C1 C11 O1 122.3(5) . . . . ?
C5 C1 C11 N1 31.0(7) . . . . ?
C2 C1 C11 N1 -146.0(5) . . . . ?
Fe1 C1 C11 N1 -58.6(6) . . . . ?
